data_4509165
loop_
_publ_author_name
'Cao, Xin-Yi'
'Lin, Qi-Pu'
'Qin, Ye-Yan'
'Zhang, Jian'
'Li, Zhao-Ji'
'Cheng, Jian-Kai'
'Yao, Yuan-Gen'

_publ_section_title
;
 In Situ Obtained Cu(II) Compound with Coexistence of Polycatenation and
 Polythreading
;
_journal_issue 1
_journal_name_full 'Crystal Growth &amp; Design'
_journal_page_first 20
_journal_paper_doi 10.1021/cg800938y
_journal_volume 9
_journal_year 2009
_chemical_formula_sum 'C84 H81 Cu5 N10 O36.5'
_chemical_formula_weight 2132.29
_chemical_name_systematic
; 
 ? 
;
_space_group_IT_number 14
_symmetry_cell_setting monoclinic
_symmetry_space_group_name_Hall '-P 2ybc'
_symmetry_space_group_name_H-M 'P 1 21/c 1'
_atom_sites_solution_hydrogens geom
_atom_sites_solution_primary direct
_atom_sites_solution_secondary difmap
_audit_creation_method SHELXL-97
_cell_angle_alpha 90.00
_cell_angle_beta 94.632(4)
_cell_angle_gamma 90.00
_cell_formula_units_Z 2
_cell_length_a 11.105(3)
_cell_length_b 19.337(5)
_cell_length_c 20.513(5)
_cell_measurement_reflns_used 7962
_cell_measurement_temperature 293(2)
_cell_measurement_theta_max 27.4719
_cell_measurement_theta_min 2.7965
_cell_volume 4391(2)
_computing_cell_refinement 'Bruker XSCANS'
_computing_data_collection 'Bruker XSCANS'
_computing_data_reduction 'Bruker SHELXTL'
_computing_molecular_graphics 'Bruker SHELXTL'
_computing_publication_material 'Bruker SHELXTL'
_computing_structure_refinement 'SHELXL-97 (Sheldrick, 1997)'
_computing_structure_solution 'SHELXS-97 (Sheldrick, 1990)'
_diffrn_ambient_temperature 293(2)
_diffrn_measured_fraction_theta_full 0.991
_diffrn_measured_fraction_theta_max 0.991
_diffrn_measurement_device_type 'Bruker P4'
_diffrn_measurement_method '\w scans'
_diffrn_radiation_monochromator graphite
_diffrn_radiation_source 'fine-focus sealed tube'
_diffrn_radiation_type MoK\a
_diffrn_radiation_wavelength 0.71073
_diffrn_reflns_av_R_equivalents 0.0395
_diffrn_reflns_av_sigmaI/netI 0.0396
_diffrn_reflns_limit_h_max 14
_diffrn_reflns_limit_h_min -14
_diffrn_reflns_limit_k_max 25
_diffrn_reflns_limit_k_min -23
_diffrn_reflns_limit_l_max 25
_diffrn_reflns_limit_l_min -26
_diffrn_reflns_number 34197
_diffrn_reflns_theta_full 27.48
_diffrn_reflns_theta_max 27.48
_diffrn_reflns_theta_min 2.81
_diffrn_standards_decay_% none
_diffrn_standards_interval_count none
_diffrn_standards_interval_time none
_diffrn_standards_number none
_exptl_absorpt_coefficient_mu 1.289
_exptl_absorpt_correction_T_max 1.0000
_exptl_absorpt_correction_T_min 0.8883
_exptl_absorpt_correction_type multi-scan
_exptl_crystal_colour 'Dark blue'
_exptl_crystal_density_diffrn 1.613
_exptl_crystal_density_method 'not measured'
_exptl_crystal_description Prism
_exptl_crystal_F_000 2184
_exptl_crystal_size_max 0.1900
_exptl_crystal_size_mid 0.1300
_exptl_crystal_size_min 0.1100
_refine_diff_density_max 0.837
_refine_diff_density_min -0.776
_refine_diff_density_rms 0.079
_refine_ls_extinction_method none
_refine_ls_goodness_of_fit_ref 1.030
_refine_ls_hydrogen_treatment constr
_refine_ls_matrix_type full
_refine_ls_number_parameters 621
_refine_ls_number_reflns 9976
_refine_ls_number_restraints 0
_refine_ls_restrained_S_all 1.030
_refine_ls_R_factor_all 0.1001
_refine_ls_R_factor_gt 0.0840
_refine_ls_shift/su_max 0.001
_refine_ls_shift/su_mean 0.000
_refine_ls_structure_factor_coef Fsqd
_refine_ls_weighting_details 'calc w=1/[\s^2^(Fo^2^)+(0.1518P)^2^+5.6110P] where P=(Fo^2^+2Fc^2^)/3'
_refine_ls_weighting_scheme calc
_refine_ls_wR_factor_gt 0.2455
_refine_ls_wR_factor_ref 0.2625
_reflns_number_gt 8094
_reflns_number_total 9976
_reflns_threshold_expression >2sigma(I)
_cod_data_source_file cg800938ysup2.cif
_cod_data_source_block a
_cod_depositor_comments
;
The following automatic conversions were performed:

'_symmetry_cell_setting' value 'Monoclinic' changed to 'monoclinic'
according to /home/saulius/struct/CIF-dictionaries/cif_core.dic
dictionary named 'cif_core.dic' version 2.4.2 from
2011-04-26.

'_exptl_absorpt_correction_type' value 'Multi-scan'
changed to 'multi-scan' according to
/home/saulius/struct/CIF-dictionaries/cif_core.dic dictionary named
'cif_core.dic' version 2.4.2 from 2011-04-26.

Automatic conversion script
Id: cif_fix_values 1891 2012-01-12 08:04:46Z andrius 
;
_cod_original_sg_symbol_H-M P2(1)/c
_cod_original_formula_sum 'C84 H81 Cu5 N10 O36.50'
_cod_database_code 4509165

loop_
_symmetry_equiv_pos_as_xyz
'x, y, z'
'-x, y+1/2, -z+1/2'
'-x, -y, -z'
'x, -y-1/2, z-1/2'

loop_
_atom_site_label
_atom_site_type_symbol
_atom_site_fract_x
_atom_site_fract_y
_atom_site_fract_z
_atom_site_U_iso_or_equiv
_atom_site_adp_type
_atom_site_occupancy
_atom_site_symmetry_multiplicity
_atom_site_calc_flag
_atom_site_refinement_flags
Cu1 Cu 0.03781(5) 0.77997(4) 0.26655(3) 0.0610(2) Uani 1 1 d .
Cu2 Cu 0.28830(7) 0.43823(3) 0.52237(3) 0.0609(2) Uani 1 1 d .
Cu3 Cu 0.5000 1.0000 0.5000 0.0854(4) Uani 1 2 d S
O1 O 0.0530(3) 0.8304(2) 0.34903(17) 0.0603(9) Uani 1 1 d .
O1W O 0.0223(16) 0.6008(8) 0.7128(8) 0.076(7) Uani 0.265(15) 1 d P
O2 O 0.0537(5) 0.7224(3) 0.3814(3) 0.0912(15) Uani 1 1 d .
O2W O 0.0793(7) 0.4396(5) 0.4662(5) 0.188(5) Uani 1 1 d .
O3 O 0.0307(4) 0.7786(3) 0.6901(2) 0.0930(18) Uani 1 1 d .
O3W O 0.6587(8) 0.9519(4) 0.4242(4) 0.138(2) Uani 1 1 d .
O4 O 0.0298(8) 0.6848(4) 0.6293(4) 0.155(4) Uani 1 1 d .
O4W O 0.0675(8) 0.5952(4) 0.4321(4) 0.148(3) Uani 1 1 d .
O5 O 0.1055(8) 0.9760(3) 0.5497(2) 0.128(3) Uani 1 1 d .
H5A H 0.1462 0.9935 0.5225 0.192 Uiso 1 1 calc R
O5W O -0.3032(8) 0.4678(5) 0.8172(3) 0.151(3) Uani 1 1 d .
O6 O 0.2296(4) 0.4418(2) 0.60791(18) 0.0640(9) Uani 1 1 d .
O6W O -0.1830(8) 0.4801(7) 0.6578(5) 0.212(5) Uani 1 1 d .
O7 O 0.4105(4) 0.4301(2) 0.6619(2) 0.0802(12) Uani 1 1 d .
O7W O 0.5892(6) 0.5205(3) 0.7035(3) 0.1021(17) Uani 1 1 d .
O8 O 0.4162(5) 0.4872(2) 0.9105(3) 0.0987(18) Uani 1 1 d .
O9 O 0.2432(7) 0.4727(3) 0.9552(2) 0.108(2) Uani 1 1 d .
O10 O -0.0688(5) 0.4813(6) 0.7709(3) 0.160(4) Uani 1 1 d .
H10A H -0.0971 0.4807 0.7327 0.239 Uiso 1 1 calc R
O11 O 0.3525(5) 0.4290(2) 0.43772(19) 0.0777(13) Uani 1 1 d .
O12 O 0.3952(6) 0.3525(2) 0.3623(2) 0.0944(16) Uani 1 1 d .
N1 N -0.1435(4) 0.7803(2) 0.2663(2) 0.0534(9) Uani 1 1 d .
N2 N -0.7804(4) 0.7795(2) 0.2663(2) 0.0593(11) Uani 1 1 d .
N3 N 0.3180(4) 0.5417(2) 0.5196(2) 0.0561(10) Uani 1 1 d .
N4 N 0.4397(5) 0.9007(2) 0.5037(2) 0.0654(12) Uani 1 1 d .
N5 N 0.2828(4) 0.3344(2) 0.5167(2) 0.0554(10) Uani 1 1 d .
C1 C 0.0673(5) 0.8109(3) 0.4628(3) 0.0600(12) Uani 1 1 d .
C2 C 0.0503(5) 0.7670(3) 0.5147(3) 0.0670(14) Uani 1 1 d .
H2B H 0.0370 0.7201 0.5073 0.080 Uiso 1 1 calc R
C3 C 0.0532(5) 0.7935(4) 0.5782(3) 0.0698(16) Uani 1 1 d .
C4 C 0.0725(7) 0.8629(4) 0.5889(3) 0.0790(18) Uani 1 1 d .
H4A H 0.0735 0.8809 0.6310 0.095 Uiso 1 1 calc R
C5 C 0.0904(8) 0.9061(4) 0.5364(3) 0.087(2) Uani 1 1 d .
C6 C 0.0854(6) 0.8808(3) 0.4738(3) 0.0688(15) Uani 1 1 d .
H6A H 0.0942 0.9105 0.4389 0.083 Uiso 1 1 calc R
C7 C 0.0584(5) 0.7856(3) 0.3935(3) 0.0593(13) Uani 1 1 d .
C8 C 0.0337(6) 0.7469(5) 0.6352(4) 0.095(3) Uani 1 1 d .
C9 C -0.2030(4) 0.8344(3) 0.2881(3) 0.0591(12) Uani 1 1 d .
H9A H -0.1591 0.8732 0.3026 0.071 Uiso 1 1 calc R
C10 C -0.3263(4) 0.8354(3) 0.2902(3) 0.0564(12) Uani 1 1 d .
H10B H -0.3641 0.8744 0.3054 0.068 Uiso 1 1 calc R
C11 C -0.3947(4) 0.7780(2) 0.2695(2) 0.0468(10) Uani 1 1 d .
C12 C -0.3307(4) 0.7213(3) 0.2470(3) 0.0525(11) Uani 1 1 d .
H12A H -0.3719 0.6815 0.2328 0.063 Uiso 1 1 calc R
C13 C -0.2098(4) 0.7245(3) 0.2460(3) 0.0564(12) Uani 1 1 d .
H13A H -0.1697 0.6864 0.2305 0.068 Uiso 1 1 calc R
C14 C -0.5281(4) 0.7785(3) 0.2684(2) 0.0494(10) Uani 1 1 d .
C15 C -0.5945(4) 0.8402(3) 0.2654(3) 0.0593(12) Uani 1 1 d .
H15A H -0.5545 0.8824 0.2639 0.071 Uiso 1 1 calc R
C16 C -0.7171(5) 0.8387(3) 0.2646(3) 0.0631(13) Uani 1 1 d .
H16A H -0.7590 0.8804 0.2628 0.076 Uiso 1 1 calc R
C17 C -0.7178(5) 0.7198(3) 0.2699(3) 0.0670(15) Uani 1 1 d .
H17A H -0.7602 0.6784 0.2716 0.080 Uiso 1 1 calc R
C18 C -0.5941(5) 0.7172(3) 0.2710(3) 0.0625(13) Uani 1 1 d .
H18A H -0.5545 0.6748 0.2735 0.075 Uiso 1 1 calc R
C19 C 0.2414(5) 0.4567(3) 0.7221(2) 0.0572(12) Uani 1 1 d .
C20 C 0.3047(5) 0.4626(3) 0.7828(3) 0.0565(12) Uani 1 1 d .
H20A H 0.3885 0.4594 0.7867 0.068 Uiso 1 1 calc R
C21 C 0.2414(6) 0.4734(3) 0.8385(2) 0.0590(13) Uani 1 1 d .
C22 C 0.1198(7) 0.4794(4) 0.8334(3) 0.0813(19) Uani 1 1 d .
H22A H 0.0790 0.4866 0.8707 0.098 Uiso 1 1 calc R
C23 C 0.0563(7) 0.4750(5) 0.7731(3) 0.097(3) Uani 1 1 d .
C24 C 0.1176(6) 0.4632(4) 0.7180(3) 0.0794(19) Uani 1 1 d .
H24A H 0.0742 0.4595 0.6774 0.095 Uiso 1 1 calc R
C25 C 0.3005(5) 0.4419(2) 0.6605(3) 0.0569(12) Uani 1 1 d .
C26 C 0.3015(8) 0.4783(3) 0.9072(3) 0.0747(18) Uani 1 1 d .
C27 C 0.3810(5) 0.5696(3) 0.4723(3) 0.0611(13) Uani 1 1 d .
H27A H 0.4127 0.5402 0.4422 0.073 Uiso 1 1 calc R
C28 C 0.4001(6) 0.6396(3) 0.4671(3) 0.0623(13) Uani 1 1 d .
H28A H 0.4430 0.6568 0.4335 0.075 Uiso 1 1 calc R
C29 C 0.3551(5) 0.6848(3) 0.5122(2) 0.0532(11) Uani 1 1 d .
C30 C 0.2904(5) 0.6558(3) 0.5599(3) 0.0589(12) Uani 1 1 d .
H30A H 0.2580 0.6840 0.5908 0.071 Uiso 1 1 calc R
C31 C 0.2735(5) 0.5857(3) 0.5619(3) 0.0619(13) Uani 1 1 d .
H31A H 0.2288 0.5678 0.5944 0.074 Uiso 1 1 calc R
C32 C 0.3793(5) 0.7605(3) 0.5093(3) 0.0538(11) Uani 1 1 d .
C33 C 0.3995(6) 0.7930(3) 0.4508(3) 0.0658(14) Uani 1 1 d .
H33A H 0.3924 0.7681 0.4119 0.079 Uiso 1 1 calc R
C34 C 0.4303(6) 0.8625(3) 0.4501(3) 0.0710(16) Uani 1 1 d .
H34A H 0.4450 0.8830 0.4105 0.085 Uiso 1 1 calc R
C35 C 0.4153(6) 0.8715(3) 0.5601(3) 0.0651(14) Uani 1 1 d .
H35A H 0.4183 0.8985 0.5977 0.078 Uiso 1 1 calc R
C36 C 0.3855(5) 0.8015(3) 0.5640(3) 0.0588(12) Uani 1 1 d .
H36A H 0.3696 0.7826 0.6041 0.071 Uiso 1 1 calc R
C37 C 0.2455(6) 0.2888(3) 0.5592(3) 0.0631(13) Uani 1 1 d .
H37A H 0.2230 0.3042 0.5994 0.076 Uiso 1 1 calc R
C38 C 0.2390(6) 0.2185(3) 0.5450(3) 0.0686(15) Uani 1 1 d .
H38A H 0.2158 0.1871 0.5760 0.082 Uiso 1 1 calc R
C39 C 0.2674(6) 0.1960(3) 0.4846(3) 0.0748(16) Uani 1 1 d .
H39A H 0.2602 0.1495 0.4734 0.090 Uiso 1 1 calc R
C40 C 0.3066(6) 0.2434(3) 0.4411(3) 0.0664(14) Uani 1 1 d .
H40A H 0.3279 0.2291 0.4003 0.080 Uiso 1 1 calc R
C41 C 0.3140(5) 0.3118(3) 0.4583(2) 0.0561(11) Uani 1 1 d .
C42 C 0.3576(6) 0.3673(3) 0.4153(3) 0.0666(14) Uani 1 1 d .

loop_
_atom_site_aniso_label
_atom_site_aniso_U_11
_atom_site_aniso_U_22
_atom_site_aniso_U_33
_atom_site_aniso_U_23
_atom_site_aniso_U_13
_atom_site_aniso_U_12
Cu1 0.0325(3) 0.1027(6) 0.0485(4) -0.0211(3) 0.0079(2) -0.0083(3)
Cu2 0.0867(5) 0.0538(4) 0.0437(4) -0.0014(2) 0.0141(3) -0.0039(3)
Cu3 0.1034(9) 0.0585(6) 0.0850(8) 0.0258(5) -0.0498(7) -0.0281(5)
O1 0.0429(18) 0.091(3) 0.0466(18) -0.0126(18) 0.0033(14) 0.0014(16)
O1W 0.084(12) 0.059(9) 0.081(12) 0.005(8) -0.007(8) -0.010(7)
O2 0.115(4) 0.078(3) 0.082(3) -0.016(2) 0.015(3) -0.004(3)
O2W 0.092(5) 0.186(8) 0.283(12) 0.117(8) -0.010(6) 0.021(5)
O3 0.048(2) 0.171(5) 0.062(3) 0.053(3) 0.0178(19) 0.022(2)
O3W 0.162(7) 0.123(5) 0.127(5) -0.024(4) 0.012(5) 0.003(5)
O4 0.201(8) 0.120(5) 0.162(6) 0.074(5) 0.120(6) 0.062(5)
O4W 0.177(8) 0.118(5) 0.140(6) -0.006(5) -0.028(5) 0.011(5)
O5 0.244(9) 0.091(4) 0.050(3) -0.013(2) 0.025(4) -0.025(4)
O5W 0.151(7) 0.204(8) 0.100(5) 0.037(5) 0.018(4) 0.046(6)
O6 0.079(3) 0.069(2) 0.0453(19) -0.0020(16) 0.0113(18) 0.0011(18)
O6W 0.112(6) 0.378(16) 0.139(7) -0.085(9) -0.029(5) 0.065(8)
O7 0.061(3) 0.090(3) 0.091(3) -0.014(2) 0.017(2) -0.001(2)
O7W 0.107(4) 0.101(4) 0.096(4) 0.024(3) -0.008(3) -0.025(3)
O8 0.115(4) 0.076(3) 0.095(3) -0.034(3) -0.052(3) 0.036(3)
O9 0.198(7) 0.081(3) 0.044(2) -0.006(2) 0.003(3) 0.004(4)
O10 0.066(3) 0.331(12) 0.083(4) -0.038(5) 0.015(3) 0.007(5)
O11 0.127(4) 0.060(2) 0.049(2) -0.0041(17) 0.028(2) -0.011(2)
O12 0.148(5) 0.081(3) 0.060(2) -0.015(2) 0.042(3) -0.011(3)
N1 0.038(2) 0.071(3) 0.052(2) -0.0067(19) 0.0026(16) -0.0027(17)
N2 0.0348(19) 0.084(3) 0.060(3) -0.016(2) 0.0085(17) -0.0058(18)
N3 0.067(3) 0.052(2) 0.050(2) -0.0035(18) 0.009(2) -0.0046(19)
N4 0.080(3) 0.053(2) 0.060(3) 0.005(2) -0.017(2) -0.013(2)
N5 0.059(2) 0.059(2) 0.048(2) -0.0018(18) 0.0037(18) -0.0048(18)
C1 0.050(3) 0.080(4) 0.050(3) -0.002(2) 0.009(2) 0.008(2)
C2 0.058(3) 0.074(3) 0.070(4) 0.011(3) 0.014(3) 0.010(3)
C3 0.055(3) 0.100(5) 0.057(3) 0.024(3) 0.019(2) 0.021(3)
C4 0.101(5) 0.099(5) 0.037(3) 0.009(3) 0.009(3) 0.012(4)
C5 0.142(7) 0.077(4) 0.043(3) 0.002(3) 0.011(4) 0.000(4)
C6 0.094(4) 0.072(3) 0.041(3) 0.002(2) 0.012(3) 0.001(3)
C7 0.042(3) 0.083(4) 0.054(3) -0.004(3) 0.008(2) 0.001(2)
C8 0.063(4) 0.123(6) 0.104(6) 0.057(5) 0.041(4) 0.031(4)
C9 0.035(2) 0.072(3) 0.070(3) -0.013(3) 0.000(2) -0.006(2)
C10 0.042(2) 0.064(3) 0.063(3) -0.008(2) 0.001(2) -0.001(2)
C11 0.037(2) 0.059(3) 0.045(2) 0.0038(19) 0.0070(17) 0.0004(18)
C12 0.042(2) 0.058(3) 0.058(3) -0.005(2) 0.007(2) -0.0039(19)
C13 0.039(2) 0.067(3) 0.064(3) -0.004(2) 0.007(2) 0.002(2)
C14 0.040(2) 0.064(3) 0.044(2) -0.004(2) 0.0042(18) -0.0022(19)
C15 0.039(2) 0.062(3) 0.078(4) -0.001(3) 0.009(2) 0.000(2)
C16 0.040(2) 0.074(3) 0.076(4) -0.006(3) 0.008(2) 0.000(2)
C17 0.042(3) 0.069(3) 0.092(4) -0.018(3) 0.012(3) -0.009(2)
C18 0.042(3) 0.064(3) 0.083(4) -0.008(3) 0.011(2) -0.004(2)
C19 0.062(3) 0.062(3) 0.047(3) -0.005(2) 0.005(2) 0.003(2)
C20 0.066(3) 0.047(2) 0.054(3) -0.003(2) -0.006(2) -0.002(2)
C21 0.086(4) 0.049(3) 0.040(2) -0.002(2) -0.004(2) 0.002(2)
C22 0.086(5) 0.115(5) 0.045(3) -0.017(3) 0.012(3) -0.001(4)
C23 0.071(4) 0.165(8) 0.055(4) -0.020(4) 0.011(3) 0.001(5)
C24 0.057(3) 0.138(6) 0.041(3) -0.013(3) -0.007(2) -0.005(3)
C25 0.071(3) 0.046(2) 0.054(3) 0.001(2) 0.012(2) -0.006(2)
C26 0.118(6) 0.043(3) 0.059(4) -0.003(2) -0.020(4) 0.014(3)
C27 0.068(3) 0.059(3) 0.057(3) 0.000(2) 0.014(3) 0.002(2)
C28 0.076(4) 0.059(3) 0.052(3) -0.001(2) 0.012(3) -0.006(2)
C29 0.052(3) 0.053(3) 0.053(3) 0.000(2) -0.001(2) -0.001(2)
C30 0.064(3) 0.054(3) 0.059(3) -0.004(2) 0.010(2) 0.005(2)
C31 0.069(3) 0.056(3) 0.063(3) 0.003(2) 0.020(3) 0.000(2)
C32 0.051(3) 0.052(2) 0.058(3) -0.001(2) 0.000(2) -0.001(2)
C33 0.084(4) 0.059(3) 0.053(3) 0.001(2) -0.007(3) -0.007(3)
C34 0.089(4) 0.064(3) 0.058(3) 0.013(3) -0.004(3) -0.014(3)
C35 0.083(4) 0.056(3) 0.054(3) -0.002(2) -0.006(3) -0.007(3)
C36 0.070(3) 0.055(3) 0.052(3) 0.008(2) 0.005(2) -0.006(2)
C37 0.071(4) 0.066(3) 0.052(3) 0.006(2) 0.005(2) -0.005(3)
C38 0.076(4) 0.061(3) 0.069(4) 0.010(3) 0.003(3) -0.009(3)
C39 0.080(4) 0.058(3) 0.087(4) -0.007(3) 0.006(3) 0.000(3)
C40 0.079(4) 0.062(3) 0.058(3) -0.010(3) 0.007(3) 0.001(3)
C41 0.062(3) 0.059(3) 0.048(3) -0.007(2) 0.005(2) -0.005(2)
C42 0.086(4) 0.070(3) 0.045(3) -0.007(2) 0.011(3) -0.006(3)

loop_
_atom_type_symbol
_atom_type_description
_atom_type_scat_dispersion_real
_atom_type_scat_dispersion_imag
_atom_type_scat_source
C C 0.0033 0.0016 'International Tables Vol C Tables 4.2.6.8 and 6.1.1.4'
H H 0.0000 0.0000 'International Tables Vol C Tables 4.2.6.8 and 6.1.1.4'
N N 0.0061 0.0033 'International Tables Vol C Tables 4.2.6.8 and 6.1.1.4'
O O 0.0106 0.0060 'International Tables Vol C Tables 4.2.6.8 and 6.1.1.4'
Cu Cu 0.3201 1.2651 'International Tables Vol C Tables 4.2.6.8 and 6.1.1.4'

loop_
_geom_angle_atom_site_label_1
_geom_angle_atom_site_label_2
_geom_angle_atom_site_label_3
_geom_angle
_geom_angle_site_symmetry_1
_geom_angle_site_symmetry_3
O3 Cu1 O1 173.7(2) 4_575 .
O3 Cu1 N1 91.39(17) 4_575 .
O1 Cu1 N1 90.99(16) . .
O3 Cu1 N2 88.31(18) 4_575 1_655
O1 Cu1 N2 89.31(16) . 1_655
N1 Cu1 N2 179.69(18) . 1_655
O6 Cu2 O11 176.29(18) . .
O6 Cu2 N5 94.45(17) . .
O11 Cu2 N5 82.41(17) . .
O6 Cu2 N3 93.32(17) . .
O11 Cu2 N3 89.62(17) . .
N5 Cu2 N3 170.61(18) . .
O8 Cu3 O8 180.000(2) 4_575 2_656
O8 Cu3 N4 91.17(18) 4_575 .
O8 Cu3 N4 88.83(18) 2_656 .
O8 Cu3 N4 88.83(18) 4_575 3_676
O8 Cu3 N4 91.17(18) 2_656 3_676
N4 Cu3 N4 180.0(3) . 3_676
C7 O1 Cu1 106.3(4) . .
C8 O3 Cu1 115.5(5) . 4_576
C5 O5 H5A 109.5 . .
C25 O6 Cu2 122.5(4) . .
C26 O8 Cu3 116.8(5) . 2_646
C23 O10 H10A 109.5 . .
C42 O11 Cu2 116.0(4) . .
C9 N1 C13 117.2(4) . .
C9 N1 Cu1 121.6(3) . .
C13 N1 Cu1 121.2(3) . .
C16 N2 C17 117.5(5) . .
C16 N2 Cu1 121.4(4) . 1_455
C17 N2 Cu1 121.1(4) . 1_455
C31 N3 C27 116.8(5) . .
C31 N3 Cu2 122.7(4) . .
C27 N3 Cu2 120.5(4) . .
C34 N4 C35 118.6(5) . .
C34 N4 Cu3 120.0(4) . .
C35 N4 Cu3 121.4(4) . .
C37 N5 C41 119.0(5) . .
C37 N5 Cu2 129.3(4) . .
C41 N5 Cu2 111.5(3) . .
C6 C1 C2 120.0(5) . .
C6 C1 C7 118.2(5) . .
C2 C1 C7 121.7(6) . .
C1 C2 C3 119.8(6) . .
C1 C2 H2B 120.1 . .
C3 C2 H2B 120.1 . .
C4 C3 C2 119.9(5) . .
C4 C3 C8 119.4(7) . .
C2 C3 C8 120.7(7) . .
C3 C4 C5 119.6(6) . .
C3 C4 H4A 120.2 . .
C5 C4 H4A 120.2 . .
C6 C5 O5 121.8(6) . .
C6 C5 C4 120.9(7) . .
O5 C5 C4 117.1(6) . .
C5 C6 C1 119.8(6) . .
C5 C6 H6A 120.1 . .
C1 C6 H6A 120.1 . .
O2 C7 O1 122.2(5) . .
O2 C7 C1 120.5(6) . .
O1 C7 C1 117.3(5) . .
O4 C8 O3 123.9(7) . .
O4 C8 C3 121.6(8) . .
O3 C8 C3 114.3(8) . .
N1 C9 C10 122.8(5) . .
N1 C9 H9A 118.6 . .
C10 C9 H9A 118.6 . .
C9 C10 C11 120.1(5) . .
C9 C10 H10B 119.9 . .
C11 C10 H10B 119.9 . .
C10 C11 C12 116.4(4) . .
C10 C11 C14 121.4(4) . .
C12 C11 C14 122.2(4) . .
C13 C12 C11 120.0(5) . .
C13 C12 H12A 120.0 . .
C11 C12 H12A 120.0 . .
C12 C13 N1 123.5(5) . .
C12 C13 H13A 118.3 . .
N1 C13 H13A 118.3 . .
C18 C14 C15 116.6(5) . .
C18 C14 C11 121.5(5) . .
C15 C14 C11 121.9(4) . .
C16 C15 C14 120.3(5) . .
C16 C15 H15A 119.9 . .
C14 C15 H15A 119.9 . .
N2 C16 C15 122.8(5) . .
N2 C16 H16A 118.6 . .
C15 C16 H16A 118.6 . .
N2 C17 C18 122.9(5) . .
N2 C17 H17A 118.5 . .
C18 C17 H17A 118.5 . .
C17 C18 C14 119.8(5) . .
C17 C18 H18A 120.1 . .
C14 C18 H18A 120.1 . .
C24 C19 C20 118.6(5) . .
C24 C19 C25 118.0(5) . .
C20 C19 C25 123.4(5) . .
C19 C20 C21 119.5(5) . .
C19 C20 H20A 120.2 . .
C21 C20 H20A 120.2 . .
C22 C21 C20 120.9(5) . .
C22 C21 C26 115.4(6) . .
C20 C21 C26 123.7(6) . .
C21 C22 C23 120.0(6) . .
C21 C22 H22A 120.0 . .
C23 C22 H22A 120.0 . .
C22 C23 C24 119.6(7) . .
C22 C23 O10 117.4(6) . .
C24 C23 O10 123.0(6) . .
C19 C24 C23 121.3(6) . .
C19 C24 H24A 119.3 . .
C23 C24 H24A 119.3 . .
O7 C25 O6 123.7(5) . .
O7 C25 C19 120.9(5) . .
O6 C25 C19 115.4(5) . .
O9 C26 O8 123.8(6) . .
O9 C26 C21 121.4(7) . .
O8 C26 C21 114.8(6) . .
N3 C27 C28 122.7(5) . .
N3 C27 H27A 118.6 . .
C28 C27 H27A 118.6 . .
C27 C28 C29 119.9(5) . .
C27 C28 H28A 120.1 . .
C29 C28 H28A 120.1 . .
C30 C29 C28 116.8(5) . .
C30 C29 C32 122.3(5) . .
C28 C29 C32 120.9(5) . .
C31 C30 C29 120.3(5) . .
C31 C30 H30A 119.8 . .
C29 C30 H30A 119.8 . .
N3 C31 C30 123.4(5) . .
N3 C31 H31A 118.3 . .
C30 C31 H31A 118.3 . .
C36 C32 C33 116.4(5) . .
C36 C32 C29 122.2(5) . .
C33 C32 C29 121.4(5) . .
C34 C33 C32 120.3(5) . .
C34 C33 H33A 119.9 . .
C32 C33 H33A 119.9 . .
N4 C34 C33 122.4(5) . .
N4 C34 H34A 118.8 . .
C33 C34 H34A 118.8 . .
N4 C35 C36 121.6(5) . .
N4 C35 H35A 119.2 . .
C36 C35 H35A 119.2 . .
C32 C36 C35 120.6(5) . .
C32 C36 H36A 119.7 . .
C35 C36 H36A 119.7 . .
N5 C37 C38 121.6(5) . .
N5 C37 H37A 119.2 . .
C38 C37 H37A 119.2 . .
C39 C38 C37 119.1(6) . .
C39 C38 H38A 120.4 . .
C37 C38 H38A 120.4 . .
C38 C39 C40 118.8(6) . .
C38 C39 H39A 120.6 . .
C40 C39 H39A 120.6 . .
C41 C40 C39 119.5(5) . .
C41 C40 H40A 120.3 . .
C39 C40 H40A 120.3 . .
N5 C41 C40 121.9(5) . .
N5 C41 C42 114.3(5) . .
C40 C41 C42 123.9(5) . .
O12 C42 O11 124.3(6) . .
O12 C42 C41 120.2(5) . .
O11 C42 C41 115.5(5) . .

loop_
_geom_bond_atom_site_label_1
_geom_bond_atom_site_label_2
_geom_bond_distance
_geom_bond_site_symmetry_2
Cu1 O3 1.931(4) 4_575
Cu1 O1 1.949(3) .
Cu1 N1 2.013(4) .
Cu1 N2 2.019(4) 1_655
Cu2 O6 1.922(4) .
Cu2 O11 1.938(4) .
Cu2 N5 2.013(4) .
Cu2 N3 2.029(4) .
Cu3 O8 2.006(5) 4_575
Cu3 O8 2.006(5) 2_656
Cu3 N4 2.038(4) .
Cu3 N4 2.038(4) 3_676
O1 C7 1.257(7) .
O2 C7 1.246(7) .
O3 C8 1.285(11) .
O3 Cu1 1.931(4) 4_576
O4 C8 1.207(11) .
O5 C5 1.386(9) .
O5 H5A 0.8200 .
O6 C25 1.282(7) .
O7 C25 1.241(7) .
O8 C26 1.281(10) .
O8 Cu3 2.006(4) 2_646
O9 C26 1.226(9) .
O10 C23 1.391(9) .
O10 H10A 0.8200 .
O11 C42 1.281(7) .
O12 C42 1.229(7) .
N1 C9 1.335(7) .
N1 C13 1.352(7) .
N2 C16 1.345(7) .
N2 C17 1.347(8) .
N2 Cu1 2.019(4) 1_455
N3 C31 1.339(7) .
N3 C27 1.353(7) .
N4 C34 1.321(8) .
N4 C35 1.333(7) .
N5 C37 1.329(7) .
N5 C41 1.347(6) .
C1 C6 1.382(9) .
C1 C2 1.387(8) .
C1 C7 1.500(8) .
C2 C3 1.397(9) .
C2 H2B 0.9300 .
C3 C4 1.374(10) .
C3 C8 1.505(8) .
C4 C5 1.389(9) .
C4 H4A 0.9300 .
C5 C6 1.371(8) .
C6 H6A 0.9300 .
C9 C10 1.373(7) .
C9 H9A 0.9300 .
C10 C11 1.391(7) .
C10 H10B 0.9300 .
C11 C12 1.405(7) .
C11 C14 1.479(6) .
C12 C13 1.346(7) .
C12 H12A 0.9300 .
C13 H13A 0.9300 .
C14 C18 1.397(7) .
C14 C15 1.402(7) .
C15 C16 1.361(7) .
C15 H15A 0.9300 .
C16 H16A 0.9300 .
C17 C18 1.372(7) .
C17 H17A 0.9300 .
C18 H18A 0.9300 .
C19 C24 1.377(8) .
C19 C20 1.385(7) .
C19 C25 1.498(7) .
C20 C21 1.403(8) .
C20 H20A 0.9300 .
C21 C22 1.351(9) .
C21 C26 1.513(8) .
C22 C23 1.377(9) .
C22 H22A 0.9300 .
C23 C24 1.384(9) .
C24 H24A 0.9300 .
C27 C28 1.377(8) .
C27 H27A 0.9300 .
C28 C29 1.395(7) .
C28 H28A 0.9300 .
C29 C30 1.379(7) .
C29 C32 1.491(7) .
C30 C31 1.369(8) .
C30 H30A 0.9300 .
C31 H31A 0.9300 .
C32 C36 1.371(8) .
C32 C33 1.388(8) .
C33 C34 1.387(8) .
C33 H33A 0.9300 .
C34 H34A 0.9300 .
C35 C36 1.398(8) .
C35 H35A 0.9300 .
C36 H36A 0.9300 .
C37 C38 1.390(8) .
C37 H37A 0.9300 .
C38 C39 1.372(9) .
C38 H38A 0.9300 .
C39 C40 1.375(9) .
C39 H39A 0.9300 .
C40 C41 1.370(8) .
C40 H40A 0.9300 .
C41 C42 1.495(8) .
